data_7245107
loop_
_publ_author_name
'Barbas, Rafael'
'Portell, Anna'
'Hunter, Christopher A.'
'Prohens, Rafel'
'Frontera, Antonio'

_publ_section_title
;
 Combined computational/experimental investigation of new cocrystals of
 the drug bosentan
;
_journal_name_full CrystEngComm
_journal_paper_doi 10.1039/D2CE00581F
_journal_year 2022
_chemical_formula_moiety 'C27 H29 N5 O6 S, C4 H6 O4'
_chemical_formula_sum 'C31 H35 N5 O10 S'
_chemical_formula_weight 669.70
_chemical_name_systematic 'Bosentan / succinic acid Cocrystal'
_space_group_crystal_system triclinic
_space_group_IT_number 2
_space_group_name_Hall '-P 1'
_space_group_name_H-M_alt 'P -1'
_atom_sites_solution_hydrogens geom
_audit_creation_method SHELXL-2018/3
_audit_update_record
;
2022-04-25 deposited with the CCDC.	2022-06-13 downloaded from the CCDC.
;
_cell_angle_alpha 70.166(10)
_cell_angle_beta 89.202(10)
_cell_angle_gamma 83.142(11)
_cell_formula_units_Z 2
_cell_length_a 5.9031(14)
_cell_length_b 14.188(4)
_cell_length_c 20.665(5)
_cell_measurement_reflns_used 3938
_cell_measurement_temperature 300(2)
_cell_measurement_theta_max 22.58
_cell_measurement_theta_min 2.99
_cell_volume 1615.8(7)
_computing_cell_refinement 'Bruker SAINT'
_computing_data_collection 'Bruker APEX2'
_computing_data_reduction 'Bruker SAINT'
_computing_molecular_graphics 'Bruker SHELXTL'
_computing_publication_material 'Bruker SHELXTL'
_computing_structure_refinement 'SHELXL-97 (Sheldrick, 2008)'
_computing_structure_solution 'SHELXS-97 (Sheldrick, 2008)'
_diffrn_ambient_temperature 300(2)
_diffrn_measured_fraction_theta_full 0.998
_diffrn_measured_fraction_theta_max 0.998
_diffrn_measurement_device_type 'D8 Venture'
_diffrn_measurement_method 'phi and omega scan'
_diffrn_radiation_type MoK\a
_diffrn_radiation_wavelength 0.71073
_diffrn_reflns_av_R_equivalents 0.1209
_diffrn_reflns_av_unetI/netI 0.0861
_diffrn_reflns_Laue_measured_fraction_full 0.998
_diffrn_reflns_Laue_measured_fraction_max 0.998
_diffrn_reflns_limit_h_max 7
_diffrn_reflns_limit_h_min -7
_diffrn_reflns_limit_k_max 17
_diffrn_reflns_limit_k_min -16
_diffrn_reflns_limit_l_max 24
_diffrn_reflns_limit_l_min -24
_diffrn_reflns_number 30072
_diffrn_reflns_point_group_measured_fraction_full 0.998
_diffrn_reflns_point_group_measured_fraction_max 0.998
_diffrn_reflns_theta_full 25.217
_diffrn_reflns_theta_max 25.217
_diffrn_reflns_theta_min 2.096
_diffrn_source microfocus
_exptl_absorpt_coefficient_mu 0.165
_exptl_absorpt_correction_T_max 0.7452
_exptl_absorpt_correction_T_min 0.5283
_exptl_absorpt_correction_type multi-scan
_exptl_absorpt_process_details SADABS
_exptl_crystal_colour colourless
_exptl_crystal_density_diffrn 1.377
_exptl_crystal_description plate
_exptl_crystal_F_000 704
_exptl_crystal_size_max 0.300
_exptl_crystal_size_mid 0.300
_exptl_crystal_size_min 0.030
_refine_diff_density_max 0.574
_refine_diff_density_min -0.499
_refine_diff_density_rms 0.061
_refine_ls_extinction_method none
_refine_ls_goodness_of_fit_ref 1.015
_refine_ls_hydrogen_treatment mixed
_refine_ls_matrix_type full
_refine_ls_number_parameters 436
_refine_ls_number_reflns 5813
_refine_ls_number_restraints 22
_refine_ls_restrained_S_all 1.024
_refine_ls_R_factor_all 0.1388
_refine_ls_R_factor_gt 0.0712
_refine_ls_shift/su_max 0.000
_refine_ls_shift/su_mean 0.000
_refine_ls_structure_factor_coef Fsqd
_refine_ls_weighting_details 'w=1/[\s^2^(Fo^2^)+(0.0576P)^2^+2.7097P] where P=(Fo^2^+2Fc^2^)/3'
_refine_ls_weighting_scheme calc
_refine_ls_wR_factor_gt 0.1516
_refine_ls_wR_factor_ref 0.1829
_reflns_Friedel_coverage 0.000
_reflns_number_gt 3399
_reflns_number_total 5813
_reflns_threshold_expression 'I > 2\s(I)'
_cod_data_source_file d2ce00581f2.cif
_cod_data_source_block mo_023rb78_0m
_cod_database_code 7245107
_shelx_shelxl_version_number 2018/3
_shelx_space_group_comment
;
The symmetry employed for this shelxl refinement is uniquely defined
by the following loop, which should always be used as a source of
symmetry information in preference to the above space-group names.
They are only intended as comments.
;

loop_
_space_group_symop_operation_xyz
'x, y, z'
'-x, -y, -z'

loop_
_atom_site_label
_atom_site_type_symbol
_atom_site_fract_x
_atom_site_fract_y
_atom_site_fract_z
_atom_site_U_iso_or_equiv
_atom_site_adp_type
_atom_site_occupancy
_atom_site_site_symmetry_order
_atom_site_calc_flag
_atom_site_refinement_flags_posn
_atom_site_refinement_flags_adp
_atom_site_refinement_flags_occupancy
_atom_site_disorder_assembly
_atom_site_disorder_group
O1 O 0.4720(5) 0.3208(2) 0.09119(14) 0.0420(7) Uani 1 1 d . U . . .
S1 S 0.37294(17) 0.24264(8) 0.14531(6) 0.0347(3) Uani 1 1 d . U . . .
C1 C 0.6287(6) 0.2745(3) 0.2337(2) 0.0295(9) Uani 1 1 d . . . . .
N1 N 0.4599(5) 0.2308(2) 0.21967(17) 0.0366(8) Uani 1 1 d . . . . .
H1N H 0.391710 0.192812 0.253935 0.044 Uiso 1 1 calc R U . . .
O3 O 0.6593(5) 0.1612(2) 0.35023(14) 0.0424(7) Uani 1 1 d . . . . .
C3 C 0.9004(7) 0.2905(3) 0.3129(2) 0.0335(10) Uani 1 1 d . . . . .
N3 N 0.9843(5) 0.3685(2) 0.26440(17) 0.0332(8) Uani 1 1 d . . . . .
O2 O 0.1280(4) 0.2499(2) 0.14401(17) 0.0493(8) Uani 1 1 d . . . . .
C2 C 0.7331(7) 0.2411(3) 0.2994(2) 0.0325(9) Uani 1 1 d . . . . .
N2 N 0.7159(5) 0.3551(2) 0.18622(16) 0.0291(7) Uani 1 1 d . . . . .
O4 O 0.9849(5) 0.2601(2) 0.37717(14) 0.0502(8) Uani 1 1 d . . . . .
C4 C 0.8897(6) 0.3965(3) 0.2031(2) 0.0284(9) Uani 1 1 d . . . . .
N4 N 0.8460(6) 0.5126(2) 0.08875(17) 0.0370(8) Uani 1 1 d . . . . .
O6 O 0.3965(6) 0.0273(3) 0.41179(18) 0.0677(10) Uani 1 1 d . . . . .
C6 C 0.9294(8) 0.5815(3) 0.0352(2) 0.0450(11) Uani 1 1 d . . . . .
H6 H 0.841387 0.609949 -0.005305 0.054 Uiso 1 1 calc R U . . .
O5 O 1.0491(7) 0.3575(3) 0.4773(3) 0.0918(15) Uani 1 1 d . . . . .
H5O H 1.098(8) 0.411(5) 0.464(4) 0.138 Uiso 1 1 calc R U . . .
N5 N 1.1771(5) 0.5041(3) 0.15476(17) 0.0377(8) Uani 1 1 d . . . . .
C5 C 0.9765(6) 0.4773(3) 0.1454(2) 0.0291(9) Uani 1 1 d . . . . .
O7 O 0.7194(9) 0.3854(4) 0.7252(3) 0.128(2) Uani 1 1 d . . . . .
C7 C 1.1392(8) 0.6113(3) 0.0379(2) 0.0481(12) Uani 1 1 d . . . . .
H7 H 1.198752 0.656947 -0.000251 0.058 Uiso 1 1 calc R U . . .
C9 C 0.7093(7) 0.0674(3) 0.3425(2) 0.0375(10) Uani 1 1 d . . . . .
O9 O 0.7254(7) 0.4760(3) 0.5597(2) 0.0877(13) Uani 1 1 d . . . . .
C8 C 1.2577(8) 0.5709(3) 0.0992(3) 0.0491(12) Uani 1 1 d . . . . .
H8 H 1.400496 0.590549 0.102646 0.059 Uiso 1 1 calc R U . . .
O8 O 0.5420(5) 0.5256(2) 0.73185(18) 0.0559(9) Uani 1 1 d . . . . .
H8O H 0.651(9) 0.518(2) 0.760(3) 0.084 Uiso 1 1 calc R U . . .
C10 C 0.8898(8) 0.0436(3) 0.3065(2) 0.0544(13) Uani 1 1 d . . . . .
H10 H 0.983558 0.092160 0.283835 0.065 Uiso 1 1 calc R U . . .
O10 O 0.6972(7) 0.3255(3) 0.5546(2) 0.0800(12) Uani 1 1 d . . . . .
H10O H 0.828(12) 0.341(2) 0.525(3) 0.120 Uiso 1 1 calc R U . . .
C11 C 0.9324(10) -0.0524(4) 0.3037(3) 0.0712(16) Uani 1 1 d . . . . .
H11 H 1.055219 -0.069065 0.279359 0.085 Uiso 1 1 calc R U . . .
C12 C 0.7937(11) -0.1232(4) 0.3369(3) 0.0745(17) Uani 1 1 d . . . . .
H12 H 0.822770 -0.187945 0.334842 0.089 Uiso 1 1 calc R U . . .
C13 C 0.6133(10) -0.1004(4) 0.3731(3) 0.0613(14) Uani 1 1 d . . . . .
H13 H 0.520090 -0.149463 0.395225 0.074 Uiso 1 1 calc R U . . .
C15 C 0.2706(10) -0.0475(5) 0.4569(3) 0.089(2) Uani 1 1 d . . . . .
H15A H 0.189653 -0.077525 0.430438 0.134 Uiso 1 1 calc R U . . .
H15B H 0.163626 -0.016527 0.481287 0.134 Uiso 1 1 calc R U . . .
H15C H 0.373890 -0.098704 0.489174 0.134 Uiso 1 1 calc R U . . .
C14 C 0.5684(8) -0.0048(4) 0.3769(2) 0.0454(11) Uani 1 1 d . . . . .
C16 C 1.1949(8) 0.2948(4) 0.3899(2) 0.0551(13) Uani 1 1 d . . . . .
H16A H 1.198774 0.364532 0.360913 0.066 Uiso 1 1 calc R U . . .
H16B H 1.324978 0.254076 0.379684 0.066 Uiso 1 1 calc R U . . .
C19 C 0.3516(9) 0.0487(4) 0.1567(3) 0.0696(17) Uani 1 1 d . . . . .
H19 H 0.209354 0.056102 0.175516 0.083 Uiso 1 1 calc R U . . .
C18 C 0.4760(6) 0.1270(3) 0.13628(19) 0.0290(9) Uani 1 1 d . . . . .
C17 C 1.2032(9) 0.2858(4) 0.4627(2) 0.0560(13) Uani 1 1 d . . . . .
H17A H 1.170099 0.218884 0.490580 0.067 Uiso 1 1 calc R U . . .
H17B H 1.356328 0.293103 0.475065 0.067 Uiso 1 1 calc R U . . .
C20 C 0.4350(9) -0.0424(4) 0.1496(3) 0.0757(18) Uani 1 1 d . . . . .
H20 H 0.347906 -0.095804 0.165063 0.091 Uiso 1 1 calc R U . . .
C21 C 0.6371(7) -0.0572(3) 0.1212(2) 0.0423(11) Uani 1 1 d . . . . .
C22 C 0.7645(9) 0.0219(4) 0.1039(3) 0.0732(17) Uani 1 1 d . . . . .
H22 H 0.909083 0.013804 0.086603 0.088 Uiso 1 1 calc R U . . .
C23 C 0.6858(8) 0.1128(4) 0.1111(3) 0.0663(16) Uani 1 1 d . . . . .
H23 H 0.777060 0.164857 0.098682 0.080 Uiso 1 1 calc R U . . .
C24 C 0.7245(9) -0.1570(4) 0.1115(3) 0.0798(12) Uani 1 1 d D U . . .
C25 C 0.630(4) -0.2449(12) 0.1681(10) 0.070(3) Uani 0.2 1 d D . P A 1
H25A H 0.466109 -0.231915 0.167869 0.084 Uiso 0.2 1 calc R U P A 1
H25B H 0.672548 -0.306815 0.159324 0.084 Uiso 0.2 1 calc R U P A 1
H25C H 0.691014 -0.250625 0.212217 0.084 Uiso 0.2 1 calc R U P A 1
C26 C 0.9796(17) -0.1798(16) 0.1133(14) 0.070(3) Uani 0.2 1 d D U P A 1
H26A H 1.020676 -0.243486 0.106896 0.084 Uiso 0.2 1 calc R U P A 1
H26B H 1.041753 -0.127595 0.077202 0.084 Uiso 0.2 1 calc R U P A 1
H26C H 1.039761 -0.182784 0.156993 0.084 Uiso 0.2 1 calc R U P A 1
C27 C 0.620(4) -0.1595(17) 0.0451(8) 0.070(3) Uani 0.2 1 d D U P A 1
H27A H 0.456735 -0.144690 0.045435 0.084 Uiso 0.2 1 calc R U P A 1
H27B H 0.678282 -0.109985 0.006431 0.084 Uiso 0.2 1 calc R U P A 1
H27C H 0.658018 -0.225298 0.041749 0.084 Uiso 0.2 1 calc R U P A 1
C25' C 0.8766(13) -0.2201(5) 0.1720(4) 0.0871(12) Uani 0.8 1 d D U P A 2
H25D H 0.991450 -0.181422 0.178604 0.105 Uiso 0.8 1 calc R U P A 2
H25E H 0.787320 -0.240172 0.212499 0.105 Uiso 0.8 1 calc R U P A 2
H25F H 0.948413 -0.279034 0.163558 0.105 Uiso 0.8 1 calc R U P A 2
C26' C 0.8796(13) -0.1355(5) 0.0483(4) 0.0871(12) Uani 0.8 1 d D U P A 2
H26D H 0.921638 -0.196733 0.038556 0.105 Uiso 0.8 1 calc R U P A 2
H26E H 1.014608 -0.110495 0.057936 0.105 Uiso 0.8 1 calc R U P A 2
H26F H 0.798517 -0.085999 0.009122 0.105 Uiso 0.8 1 calc R U P A 2
C27' C 0.5378(11) -0.2082(6) 0.0955(5) 0.0871(12) Uani 0.8 1 d D U P A 2
H27D H 0.602209 -0.261909 0.079951 0.105 Uiso 0.8 1 calc R U P A 2
H27E H 0.438301 -0.160349 0.060071 0.105 Uiso 0.8 1 calc R U P A 2
H27F H 0.452635 -0.235382 0.136129 0.105 Uiso 0.8 1 calc R U P A 2
C28 C 0.6327(9) 0.4009(4) 0.5760(3) 0.0613(14) Uani 1 1 d . . . . .
C29 C 0.4308(9) 0.3837(4) 0.6206(3) 0.0631(15) Uani 1 1 d . . . . .
H29A H 0.456911 0.316836 0.655051 0.076 Uiso 1 1 calc R U . . .
H29B H 0.298224 0.385845 0.592690 0.076 Uiso 1 1 calc R U . . .
C30 C 0.3806(8) 0.4602(4) 0.6563(3) 0.0578(13) Uani 1 1 d . . . . .
H30A H 0.366179 0.527526 0.622253 0.069 Uiso 1 1 calc R U . . .
H30B H 0.236181 0.450827 0.679129 0.069 Uiso 1 1 calc R U . . .
C31 C 0.5644(9) 0.4509(4) 0.7082(2) 0.0515(12) Uani 1 1 d . . . . .

loop_
_atom_site_aniso_label
_atom_site_aniso_U_11
_atom_site_aniso_U_22
_atom_site_aniso_U_33
_atom_site_aniso_U_23
_atom_site_aniso_U_13
_atom_site_aniso_U_12
O1 0.0484(17) 0.0336(16) 0.0424(16) -0.0094(11) -0.0107(12) -0.0079(12)
S1 0.0285(5) 0.0332(6) 0.0471(6) -0.0196(5) -0.0031(4) -0.0037(4)
C1 0.029(2) 0.026(2) 0.038(2) -0.0178(19) 0.0054(18) -0.0032(17)
N1 0.0392(19) 0.040(2) 0.035(2) -0.0148(17) 0.0085(15) -0.0176(17)
O3 0.0539(18) 0.0383(18) 0.0375(17) -0.0140(15) 0.0126(14) -0.0131(15)
C3 0.036(2) 0.036(2) 0.033(2) -0.017(2) 0.0013(19) -0.0018(19)
N3 0.0317(18) 0.035(2) 0.037(2) -0.0170(17) 0.0012(16) -0.0055(15)
O2 0.0273(15) 0.052(2) 0.082(2) -0.0401(18) -0.0040(15) -0.0008(14)
C2 0.040(2) 0.030(2) 0.029(2) -0.0122(19) 0.0050(18) -0.0047(19)
N2 0.0275(17) 0.0260(18) 0.0392(19) -0.0178(16) 0.0033(14) -0.0048(14)
O4 0.0541(19) 0.067(2) 0.0324(17) -0.0156(15) -0.0044(14) -0.0216(16)
C4 0.027(2) 0.025(2) 0.036(2) -0.0154(19) -0.0001(18) -0.0003(17)
N4 0.040(2) 0.031(2) 0.038(2) -0.0098(17) -0.0023(17) -0.0037(16)
O6 0.064(2) 0.067(2) 0.070(2) -0.014(2) 0.0238(19) -0.0269(19)
C6 0.058(3) 0.034(3) 0.039(3) -0.010(2) -0.001(2) 0.000(2)
O5 0.103(3) 0.094(3) 0.120(4) -0.079(3) 0.052(3) -0.050(3)
N5 0.0335(19) 0.037(2) 0.043(2) -0.0119(18) 0.0019(16) -0.0095(16)
C5 0.028(2) 0.024(2) 0.039(2) -0.0161(19) 0.0025(18) -0.0034(17)
O7 0.148(4) 0.098(4) 0.153(5) -0.085(3) -0.094(4) 0.065(3)
C7 0.062(3) 0.029(2) 0.050(3) -0.006(2) 0.015(2) -0.011(2)
C9 0.048(3) 0.033(2) 0.033(2) -0.010(2) -0.001(2) -0.011(2)
O9 0.103(3) 0.072(3) 0.108(3) -0.043(2) 0.029(3) -0.050(3)
C8 0.041(3) 0.043(3) 0.066(3) -0.018(3) 0.010(2) -0.015(2)
O8 0.0462(19) 0.059(2) 0.075(2) -0.0414(19) -0.0160(16) 0.0041(16)
C10 0.066(3) 0.035(3) 0.056(3) -0.008(2) 0.020(3) -0.010(2)
O10 0.090(3) 0.079(3) 0.100(3) -0.060(3) 0.027(2) -0.034(2)
C11 0.098(4) 0.039(3) 0.070(4) -0.014(3) 0.031(3) -0.002(3)
C12 0.115(5) 0.039(3) 0.069(4) -0.016(3) 0.013(4) -0.016(3)
C13 0.083(4) 0.043(3) 0.052(3) -0.003(3) -0.004(3) -0.028(3)
C15 0.079(4) 0.092(5) 0.090(5) -0.013(4) 0.036(4) -0.046(4)
C14 0.051(3) 0.048(3) 0.036(3) -0.008(2) 0.002(2) -0.018(2)
C16 0.041(3) 0.085(4) 0.046(3) -0.029(3) -0.001(2) -0.015(3)
C19 0.057(3) 0.054(3) 0.119(5) -0.052(3) 0.050(3) -0.024(3)
C18 0.024(2) 0.031(2) 0.035(2) -0.0156(18) -0.0001(17) -0.0036(17)
C17 0.070(3) 0.052(3) 0.045(3) -0.011(2) -0.012(2) -0.017(3)
C20 0.068(4) 0.045(3) 0.134(5) -0.050(3) 0.047(4) -0.028(3)
C21 0.036(2) 0.040(3) 0.058(3) -0.027(2) -0.001(2) -0.001(2)
C22 0.049(3) 0.062(4) 0.122(5) -0.049(4) 0.035(3) -0.009(3)
C23 0.053(3) 0.037(3) 0.112(5) -0.028(3) 0.035(3) -0.012(2)
C24 0.071(3) 0.049(3) 0.133(4) -0.056(3) 0.011(2) 0.011(2)
C25 0.071(4) 0.026(7) 0.117(10) -0.035(9) 0.015(8) 0.007(7)
C26 0.071(4) 0.026(7) 0.117(10) -0.035(9) 0.015(8) 0.007(7)
C27 0.071(4) 0.026(7) 0.117(10) -0.035(9) 0.015(8) 0.007(7)
C25' 0.084(3) 0.064(3) 0.127(4) -0.053(3) 0.009(2) 0.001(2)
C26' 0.084(3) 0.064(3) 0.127(4) -0.053(3) 0.009(2) 0.001(2)
C27' 0.084(3) 0.064(3) 0.127(4) -0.053(3) 0.009(2) 0.001(2)
C28 0.076(4) 0.062(4) 0.060(3) -0.032(3) 0.001(3) -0.027(3)
C29 0.073(4) 0.075(4) 0.059(3) -0.038(3) 0.006(3) -0.031(3)
C30 0.055(3) 0.069(4) 0.059(3) -0.033(3) -0.009(2) -0.009(3)
C31 0.060(3) 0.047(3) 0.051(3) -0.023(3) -0.011(2) 0.004(3)

loop_
_atom_type_symbol
_atom_type_description
_atom_type_scat_dispersion_real
_atom_type_scat_dispersion_imag
_atom_type_scat_source
C C 0.0033 0.0016 'International Tables Vol C Tables 4.2.6.8 and 6.1.1.4'
H H 0.0000 0.0000 'International Tables Vol C Tables 4.2.6.8 and 6.1.1.4'
N N 0.0061 0.0033 'International Tables Vol C Tables 4.2.6.8 and 6.1.1.4'
O O 0.0106 0.0060 'International Tables Vol C Tables 4.2.6.8 and 6.1.1.4'
S S 0.1246 0.1234 'International Tables Vol C Tables 4.2.6.8 and 6.1.1.4'

loop_
_geom_angle_atom_site_label_1
_geom_angle_atom_site_label_2
_geom_angle_atom_site_label_3
_geom_angle
_geom_angle_site_symmetry_1
_geom_angle_site_symmetry_3
_geom_angle_publ_flag
O2 S1 O1 115.86(19) . . ?
O2 S1 N1 109.13(18) . . ?
O1 S1 N1 113.15(17) . . ?
O2 S1 C18 107.14(17) . . ?
O1 S1 C18 107.08(18) . . ?
N1 S1 C18 103.55(18) . . ?
N1 C1 N2 123.6(4) . . ?
N1 C1 C2 121.5(4) . . ?
N2 C1 C2 114.9(3) . . ?
C1 N1 S1 125.4(3) . . ?
C2 O3 C9 116.0(3) . . ?
O4 C3 N3 118.9(3) . . ?
O4 C3 C2 117.9(4) . . ?
N3 C3 C2 123.2(4) . . ?
C4 N3 C3 115.9(3) . . ?
C3 C2 O3 120.6(4) . . ?
C3 C2 C1 119.9(4) . . ?
O3 C2 C1 119.5(3) . . ?
C4 N2 C1 121.2(3) . . ?
C3 O4 C16 118.8(3) . . ?
N3 C4 N2 124.7(4) . . ?
N3 C4 C5 120.3(3) . . ?
N2 C4 C5 115.0(3) . . ?
C5 N4 C6 116.0(4) . . ?
C14 O6 C15 117.4(4) . . ?
N4 C6 C7 122.1(4) . . ?
C5 N5 C8 115.2(4) . . ?
N5 C5 N4 126.9(4) . . ?
N5 C5 C4 117.4(3) . . ?
N4 C5 C4 115.6(3) . . ?
C8 C7 C6 116.8(4) . . ?
C10 C9 O3 123.6(4) . . ?
C10 C9 C14 120.7(4) . . ?
O3 C9 C14 115.7(4) . . ?
N5 C8 C7 122.8(4) . . ?
C9 C10 C11 119.8(4) . . ?
C12 C11 C10 119.7(5) . . ?
C13 C12 C11 121.0(5) . . ?
C12 C13 C14 120.2(5) . . ?
O6 C14 C13 126.1(4) . . ?
O6 C14 C9 115.3(4) . . ?
C13 C14 C9 118.6(5) . . ?
O4 C16 C17 107.7(4) . . ?
C18 C19 C20 120.1(4) . . ?
C19 C18 C23 118.5(4) . . ?
C19 C18 S1 120.6(3) . . ?
C23 C18 S1 120.9(3) . . ?
O5 C17 C16 112.7(4) . . ?
C21 C20 C19 122.8(4) . . ?
C20 C21 C22 115.8(4) . . ?
C20 C21 C24 122.5(4) . . ?
C22 C21 C24 121.7(4) . . ?
C21 C22 C23 122.2(4) . . ?
C18 C23 C22 120.4(4) . . ?
C27' C24 C25' 115.0(5) . . ?
C27' C24 C21 112.7(4) . . ?
C25' C24 C21 108.9(5) . . ?
C26 C24 C21 114.6(9) . . ?
C26 C24 C27 111.3(11) . . ?
C21 C24 C27 109.1(9) . . ?
C26 C24 C25 108.1(10) . . ?
C21 C24 C25 109.7(9) . . ?
C27 C24 C25 103.5(10) . . ?
C27' C24 C26' 105.4(5) . . ?
C25' C24 C26' 105.6(5) . . ?
C21 C24 C26' 108.8(5) . . ?
O9 C28 O10 122.8(5) . . ?
O9 C28 C29 124.6(5) . . ?
O10 C28 C29 112.6(4) . . ?
C28 C29 C30 113.3(4) . . ?
C31 C30 C29 111.9(4) . . ?
O7 C31 O8 122.2(5) . . ?
O7 C31 C30 125.1(5) . . ?
O8 C31 C30 112.6(4) . . ?

loop_
_geom_bond_atom_site_label_1
_geom_bond_atom_site_label_2
_geom_bond_distance
_geom_bond_site_symmetry_2
_geom_bond_publ_flag
O1 S1 1.455(3) . ?
S1 O2 1.437(3) . ?
S1 N1 1.575(3) . ?
S1 C18 1.750(4) . ?
C1 N1 1.317(5) . ?
C1 N2 1.379(5) . ?
C1 C2 1.402(5) . ?
O3 C2 1.370(5) . ?
O3 C9 1.390(5) . ?
C3 O4 1.332(5) . ?
C3 N3 1.356(5) . ?
C3 C2 1.361(5) . ?
N3 C4 1.303(5) . ?
N2 C4 1.346(4) . ?
O4 C16 1.446(5) . ?
C4 C5 1.481(5) . ?
N4 C5 1.324(5) . ?
N4 C6 1.337(5) . ?
O6 C14 1.360(5) . ?
O6 C15 1.430(6) . ?
C6 C7 1.364(6) . ?
O5 C17 1.391(6) . ?
N5 C5 1.322(5) . ?
N5 C8 1.340(5) . ?
O7 C31 1.187(6) . ?
C7 C8 1.364(6) . ?
C9 C10 1.367(6) . ?
C9 C14 1.392(6) . ?
O9 C28 1.200(6) . ?
O8 C31 1.303(5) . ?
C10 C11 1.376(7) . ?
O10 C28 1.305(6) . ?
C11 C12 1.364(7) . ?
C12 C13 1.362(7) . ?
C13 C14 1.379(7) . ?
C16 C17 1.466(6) . ?
C19 C18 1.349(6) . ?
C19 C20 1.382(6) . ?
C18 C23 1.356(6) . ?
C20 C21 1.348(6) . ?
C21 C22 1.369(6) . ?
C21 C24 1.525(6) . ?
C22 C23 1.374(7) . ?
C24 C27' 1.488(6) . ?
C24 C25' 1.500(7) . ?
C24 C26 1.501(9) . ?
C24 C27 1.526(9) . ?
C24 C25 1.548(9) . ?
C24 C26' 1.550(7) . ?
C28 C29 1.489(7) . ?
C29 C30 1.506(6) . ?
C30 C31 1.499(6) . ?
